data_4087564
loop_
_publ_author_name
'Hirakawa, Fumiya'
'Ichikawa, Hitomi'
'Ishida, Shintaro'
'Iwamoto, Takeaki'

_publ_section_title
;
 Redox Reactions of a Stable Dialkylphosphinyl Radical
;
_journal_issue 12
_journal_name_full Organometallics
_journal_page_first 2714
_journal_paper_doi 10.1021/acs.organomet.5b00323
_journal_volume 34
_journal_year 2015
_chemical_formula_sum 'C27 H62 Ag F3 O3 P2 S Si6'
_chemical_formula_weight 862.18
_space_group_IT_number 14
_space_group_name_Hall '-P 2yn'
_space_group_name_H-M_alt 'P 1 21/n 1'
_symmetry_cell_setting monoclinic
_symmetry_space_group_name_H-M 'P 1 21/n 1'
_atom_sites_solution_hydrogens geom
_atom_sites_solution_primary direct
_atom_sites_solution_secondary difmap
_audit_creation_method SHELXL-97
_cell_angle_alpha 90.00
_cell_angle_beta 97.938(2)
_cell_angle_gamma 90.00
_cell_formula_units_Z 4
_cell_length_a 13.193(2)
_cell_length_b 19.759(3)
_cell_length_c 17.558(3)
_cell_measurement_reflns_used 4402
_cell_measurement_temperature 173(2)
_cell_measurement_theta_max 24.05
_cell_measurement_theta_min 2.32
_cell_volume 4533.2(12)
_computing_cell_refinement 'APEX2 (Bruker AXS, 2006)'
_computing_data_collection 'APEX2 (Bruker AXS, 2006)'
_computing_data_reduction 'SAINT (Bruker AXS, 2004)'
_computing_molecular_graphics 'XSHEL (Bruker AXS,2002)'
_computing_publication_material 'XCIF (Bruker AXS, 2001)'
_computing_structure_refinement 'SHELXL-97 (Sheldrick, 1997)'
_computing_structure_solution 'SHELXS-97 (Sheldrick, 1997)'
_diffrn_ambient_temperature 173(2)
_diffrn_detector_area_resol_mean 8.333
_diffrn_measured_fraction_theta_full 0.999
_diffrn_measured_fraction_theta_max 0.999
_diffrn_measurement_device_type 'Bruker APEXII CCD area detector'
_diffrn_measurement_method 'phi and omega scans'
_diffrn_radiation_monochromator 'Bruker Helios multilayer confocal mirror'
_diffrn_radiation_source 'Bruker TXS fine-focus rotating anode'
_diffrn_radiation_type MoK\a
_diffrn_radiation_wavelength 0.71073
_diffrn_reflns_av_R_equivalents 0.0432
_diffrn_reflns_av_sigmaI/netI 0.0548
_diffrn_reflns_limit_h_max 15
_diffrn_reflns_limit_h_min -15
_diffrn_reflns_limit_k_max 23
_diffrn_reflns_limit_k_min -18
_diffrn_reflns_limit_l_max 20
_diffrn_reflns_limit_l_min -19
_diffrn_reflns_number 21312
_diffrn_reflns_theta_full 25.00
_diffrn_reflns_theta_max 25.00
_diffrn_reflns_theta_min 1.56
_exptl_absorpt_coefficient_mu 0.756
_exptl_absorpt_correction_T_max 0.9282
_exptl_absorpt_correction_T_min 0.8634
_exptl_absorpt_correction_type empirical
_exptl_absorpt_process_details
;
SADABS Sheldrick 1996
;
_exptl_crystal_colour colorless
_exptl_crystal_density_diffrn 1.263
_exptl_crystal_density_method 'not measured'
_exptl_crystal_description prism
_exptl_crystal_F_000 1808
_exptl_crystal_size_max 0.20
_exptl_crystal_size_mid 0.10
_exptl_crystal_size_min 0.10
_refine_diff_density_max 0.557
_refine_diff_density_min -0.506
_refine_diff_density_rms 0.069
_refine_ls_extinction_method none
_refine_ls_goodness_of_fit_ref 1.022
_refine_ls_hydrogen_treatment constr
_refine_ls_matrix_type full
_refine_ls_number_parameters 406
_refine_ls_number_reflns 7983
_refine_ls_number_restraints 0
_refine_ls_restrained_S_all 1.022
_refine_ls_R_factor_all 0.0669
_refine_ls_R_factor_gt 0.0418
_refine_ls_shift/su_max 0.001
_refine_ls_shift/su_mean 0.000
_refine_ls_structure_factor_coef Fsqd
_refine_ls_weighting_details 'calc w=1/[\s^2^(Fo^2^)+(0.0412P)^2^+1.8219P] where P=(Fo^2^+2Fc^2^)/3'
_refine_ls_weighting_scheme calc
_refine_ls_wR_factor_gt 0.0883
_refine_ls_wR_factor_ref 0.0997
_reflns_number_gt 5786
_reflns_number_total 7983
_reflns_threshold_expression >2sigma(I)
_cod_data_source_file om5b00323_si_002.cif
_cod_data_source_block compound_2
_cod_depositor_comments
;
The following automatic conversions were performed:

data name '_atom_site_symetry_multiplicity' was replaced with
'_atom_site_symmetry_multiplicity' as specified in the replacement
file
'/home/saulius/struct/COD-crude-data/automatic-downloads/DataCite-retrospective/ACS/depositions/lib/lists/replacement-tags.lst'.

Automatic conversion script
Id: cif_correct_tags 6909 2019-04-08 15:41:33Z antanas 
;
_cod_original_sg_symbol_H-M P2(1)/n
_cod_database_code 4087564

loop_
_symmetry_equiv_pos_as_xyz
'x, y, z'
'-x+1/2, y+1/2, -z+1/2'
'-x, -y, -z'
'x-1/2, -y-1/2, z-1/2'

loop_
_atom_site_label
_atom_site_type_symbol
_atom_site_fract_x
_atom_site_fract_y
_atom_site_fract_z
_atom_site_U_iso_or_equiv
_atom_site_adp_type
_atom_site_occupancy
_atom_site_symmetry_multiplicity
_atom_site_calc_flag
_atom_site_refinement_flags
Ag1 Ag 0.354673(19) 0.229506(14) 0.834563(17) 0.03498(10) Uani 1 1 d .
P1 P 0.53857(7) 0.23050(5) 0.86252(6) 0.0346(2) Uani 1 1 d .
C1 C 0.6208(3) 0.28735(19) 0.8380(2) 0.0445(10) Uani 1 1 d .
C2 C 0.7305(3) 0.2663(2) 0.8664(3) 0.0557(12) Uani 1 1 d .
H1 H 0.7631 0.2485 0.8231 0.067 Uiso 1 1 calc R
H2 H 0.7703 0.3061 0.8880 0.067 Uiso 1 1 calc R
C3 C 0.7303(3) 0.2122(2) 0.9280(3) 0.0511(12) Uani 1 1 d .
H3 H 0.7405 0.2339 0.9793 0.061 Uiso 1 1 calc R
H4 H 0.7880 0.1807 0.9252 0.061 Uiso 1 1 calc R
C4 C 0.6266(3) 0.17110(18) 0.9179(2) 0.0370(9) Uani 1 1 d .
Si1 Si 0.59007(9) 0.36484(6) 0.77858(9) 0.0589(4) Uani 1 1 d .
C5 C 0.4498(3) 0.3777(2) 0.7581(3) 0.0591(13) Uani 1 1 d .
H5 H 0.4210 0.3795 0.8066 0.089 Uiso 1 1 calc R
H6 H 0.4188 0.3401 0.7268 0.089 Uiso 1 1 calc R
H7 H 0.4355 0.4203 0.7302 0.089 Uiso 1 1 calc R
C6 C 0.6504(5) 0.4364(3) 0.8321(5) 0.148(4) Uani 1 1 d .
H8 H 0.6419 0.4771 0.8000 0.223 Uiso 1 1 calc R
H9 H 0.7235 0.4271 0.8466 0.223 Uiso 1 1 calc R
H10 H 0.6183 0.4435 0.8786 0.223 Uiso 1 1 calc R
C7 C 0.6417(5) 0.3541(4) 0.6850(4) 0.144(3) Uani 1 1 d .
H11 H 0.6261 0.3946 0.6533 0.216 Uiso 1 1 calc R
H12 H 0.6098 0.3145 0.6578 0.216 Uiso 1 1 calc R
H13 H 0.7159 0.3477 0.6950 0.216 Uiso 1 1 calc R
Si2 Si 0.63997(8) 0.09106(6) 0.85963(7) 0.0436(3) Uani 1 1 d .
C8 C 0.7045(4) 0.1114(3) 0.7747(3) 0.0697(14) Uani 1 1 d .
H14 H 0.7103 0.0703 0.7445 0.105 Uiso 1 1 calc R
H15 H 0.7729 0.1296 0.7920 0.105 Uiso 1 1 calc R
H16 H 0.6641 0.1452 0.7428 0.105 Uiso 1 1 calc R
C9 C 0.5138(3) 0.0515(2) 0.8248(3) 0.0552(12) Uani 1 1 d .
H17 H 0.4731 0.0825 0.7892 0.083 Uiso 1 1 calc R
H18 H 0.4773 0.0423 0.8687 0.083 Uiso 1 1 calc R
H19 H 0.5245 0.0090 0.7983 0.083 Uiso 1 1 calc R
C10 C 0.7214(3) 0.0278(2) 0.9189(3) 0.0701(15) Uani 1 1 d .
H20 H 0.6838 0.0098 0.9588 0.105 Uiso 1 1 calc R
H21 H 0.7843 0.0498 0.9431 0.105 Uiso 1 1 calc R
H22 H 0.7387 -0.0092 0.8859 0.105 Uiso 1 1 calc R
Si3 Si 0.58585(9) 0.15907(6) 1.01701(7) 0.0508(3) Uani 1 1 d .
C11 C 0.5585(4) 0.2431(2) 1.0574(3) 0.0754(15) Uani 1 1 d .
H23 H 0.5289 0.2368 1.1051 0.113 Uiso 1 1 calc R
H24 H 0.5099 0.2677 1.0201 0.113 Uiso 1 1 calc R
H25 H 0.6222 0.2690 1.0681 0.113 Uiso 1 1 calc R
C12 C 0.4671(4) 0.1074(2) 1.0130(3) 0.0716(15) Uani 1 1 d .
H26 H 0.4810 0.0611 0.9972 0.107 Uiso 1 1 calc R
H27 H 0.4132 0.1274 0.9758 0.107 Uiso 1 1 calc R
H28 H 0.4447 0.1065 1.0640 0.107 Uiso 1 1 calc R
C13 C 0.6914(4) 0.1196(3) 1.0831(3) 0.0906(19) Uani 1 1 d .
H29 H 0.6811 0.1282 1.1365 0.136 Uiso 1 1 calc R
H30 H 0.7569 0.1392 1.0738 0.136 Uiso 1 1 calc R
H31 H 0.6920 0.0707 1.0739 0.136 Uiso 1 1 calc R
P2 P 0.19477(7) 0.24065(5) 0.88502(6) 0.0341(2) Uani 1 1 d .
C14 C 0.1045(3) 0.18221(18) 0.8866(2) 0.0392(9) Uani 1 1 d .
C15 C 0.0141(3) 0.21032(19) 0.9219(2) 0.0450(10) Uani 1 1 d .
H32 H -0.0073 0.1773 0.9590 0.054 Uiso 1 1 calc R
H33 H -0.0444 0.2180 0.8811 0.054 Uiso 1 1 calc R
C16 C 0.0446(3) 0.27683(19) 0.9629(2) 0.0467(10) Uani 1 1 d .
H34 H 0.0676 0.2678 1.0181 0.056 Uiso 1 1 calc R
H35 H -0.0156 0.3071 0.9592 0.056 Uiso 1 1 calc R
C17 C 0.1332(3) 0.31292(18) 0.9266(2) 0.0357(9) Uani 1 1 d .
Si4 Si 0.10148(8) 0.09659(5) 0.84143(7) 0.0438(3) Uani 1 1 d .
C18 C 0.0255(4) 0.1035(3) 0.7445(3) 0.0844(18) Uani 1 1 d .
H36 H 0.0576 0.1367 0.7139 0.127 Uiso 1 1 calc R
H37 H -0.0442 0.1182 0.7495 0.127 Uiso 1 1 calc R
H38 H 0.0232 0.0594 0.7189 0.127 Uiso 1 1 calc R
C19 C 0.0408(4) 0.0371(2) 0.9040(3) 0.0814(17) Uani 1 1 d .
H39 H 0.0452 -0.0092 0.8846 0.122 Uiso 1 1 calc R
H40 H -0.0312 0.0495 0.9035 0.122 Uiso 1 1 calc R
H41 H 0.0765 0.0398 0.9567 0.122 Uiso 1 1 calc R
C20 C 0.2324(3) 0.0673(2) 0.8314(3) 0.0561(12) Uani 1 1 d .
H42 H 0.2647 0.0997 0.7999 0.084 Uiso 1 1 calc R
H43 H 0.2288 0.0228 0.8066 0.084 Uiso 1 1 calc R
H44 H 0.2731 0.0641 0.8824 0.084 Uiso 1 1 calc R
Si5 Si 0.22641(9) 0.35340(6) 1.00661(7) 0.0488(3) Uani 1 1 d .
C21 C 0.3427(4) 0.3891(2) 0.9714(3) 0.0699(14) Uani 1 1 d .
H45 H 0.3961 0.3968 1.0152 0.105 Uiso 1 1 calc R
H46 H 0.3252 0.4321 0.9450 0.105 Uiso 1 1 calc R
H47 H 0.3677 0.3571 0.9356 0.105 Uiso 1 1 calc R
C22 C 0.1612(4) 0.4214(2) 1.0550(3) 0.0814(16) Uani 1 1 d .
H48 H 0.0968 0.4040 1.0691 0.122 Uiso 1 1 calc R
H49 H 0.1470 0.4599 1.0199 0.122 Uiso 1 1 calc R
H50 H 0.2056 0.4361 1.1015 0.122 Uiso 1 1 calc R
C23 C 0.2707(4) 0.2876(2) 1.0792(3) 0.0732(15) Uani 1 1 d .
H51 H 0.2945 0.2479 1.0533 0.110 Uiso 1 1 calc R
H52 H 0.2140 0.2746 1.1067 0.110 Uiso 1 1 calc R
H53 H 0.3270 0.3057 1.1158 0.110 Uiso 1 1 calc R
Si6 Si 0.07703(8) 0.37068(6) 0.84418(7) 0.0438(3) Uani 1 1 d .
C24 C 0.1795(3) 0.4105(2) 0.7967(3) 0.0644(13) Uani 1 1 d .
H54 H 0.2219 0.3752 0.7779 0.097 Uiso 1 1 calc R
H55 H 0.2221 0.4392 0.8338 0.097 Uiso 1 1 calc R
H56 H 0.1484 0.4382 0.7533 0.097 Uiso 1 1 calc R
C25 C -0.0052(4) 0.4371(2) 0.8791(3) 0.0656(14) Uani 1 1 d .
H57 H 0.0372 0.4679 0.9138 0.098 Uiso 1 1 calc R
H58 H -0.0565 0.4158 0.9068 0.098 Uiso 1 1 calc R
H59 H -0.0398 0.4627 0.8352 0.098 Uiso 1 1 calc R
C26 C -0.0069(4) 0.3223(2) 0.7692(3) 0.0693(14) Uani 1 1 d .
H60 H -0.0274 0.3515 0.7246 0.104 Uiso 1 1 calc R
H61 H -0.0680 0.3069 0.7902 0.104 Uiso 1 1 calc R
H62 H 0.0304 0.2830 0.7534 0.104 Uiso 1 1 calc R
O1 O 0.3098(2) 0.20637(16) 0.70197(16) 0.0620(8) Uani 1 1 d .
S1 S 0.37777(8) 0.19421(6) 0.64516(6) 0.0507(3) Uani 1 1 d .
O2 O 0.3730(2) 0.24424(16) 0.58652(18) 0.0676(9) Uani 1 1 d .
O3 O 0.4788(2) 0.1733(2) 0.67559(19) 0.0862(12) Uani 1 1 d .
C27 C 0.3220(4) 0.1209(2) 0.5960(3) 0.0637(13) Uani 1 1 d .
F1 F 0.3728(3) 0.10102(16) 0.53980(18) 0.0972(10) Uani 1 1 d .
F2 F 0.2264(2) 0.13061(16) 0.5644(2) 0.1047(12) Uani 1 1 d .
F3 F 0.3202(3) 0.06857(15) 0.6424(2) 0.1174(13) Uani 1 1 d .

loop_
_atom_site_aniso_label
_atom_site_aniso_U_11
_atom_site_aniso_U_22
_atom_site_aniso_U_33
_atom_site_aniso_U_23
_atom_site_aniso_U_13
_atom_site_aniso_U_12
Ag1 0.02336(15) 0.03962(17) 0.0443(2) 0.00093(14) 0.01285(12) 0.00020(12)
P1 0.0237(5) 0.0401(5) 0.0407(6) 0.0067(5) 0.0072(4) -0.0027(4)
C1 0.028(2) 0.047(2) 0.059(3) 0.009(2) 0.0086(19) -0.0050(17)
C2 0.030(2) 0.054(3) 0.081(4) 0.021(2) 0.001(2) -0.0077(19)
C3 0.030(2) 0.061(3) 0.059(3) 0.016(2) -0.006(2) -0.0084(19)
C4 0.0247(19) 0.043(2) 0.042(2) 0.0067(18) 0.0003(17) -0.0019(16)
Si1 0.0361(6) 0.0469(7) 0.0968(11) 0.0275(7) 0.0205(7) 0.0027(5)
C5 0.046(3) 0.057(3) 0.075(3) 0.019(2) 0.010(2) 0.008(2)
C6 0.103(5) 0.057(4) 0.259(10) 0.024(5) -0.070(6) -0.017(3)
C7 0.149(6) 0.147(6) 0.165(7) 0.106(5) 0.124(5) 0.077(5)
Si2 0.0290(6) 0.0520(7) 0.0505(8) 0.0074(6) 0.0078(5) 0.0079(5)
C8 0.060(3) 0.088(4) 0.067(3) 0.006(3) 0.029(3) 0.019(3)
C9 0.049(3) 0.061(3) 0.055(3) -0.012(2) 0.004(2) 0.004(2)
C10 0.046(3) 0.070(3) 0.094(4) 0.017(3) 0.006(3) 0.019(2)
Si3 0.0558(7) 0.0590(8) 0.0367(7) 0.0085(6) 0.0035(6) -0.0106(6)
C11 0.089(4) 0.085(4) 0.053(3) -0.016(3) 0.015(3) -0.023(3)
C12 0.088(4) 0.074(3) 0.058(3) 0.004(3) 0.031(3) -0.032(3)
C13 0.105(5) 0.107(4) 0.053(4) 0.028(3) -0.012(3) 0.006(4)
P2 0.0266(5) 0.0346(5) 0.0445(6) -0.0029(5) 0.0170(4) 0.0007(4)
C14 0.029(2) 0.039(2) 0.052(3) 0.0037(19) 0.0124(18) 0.0019(16)
C15 0.033(2) 0.047(2) 0.061(3) 0.005(2) 0.0248(19) 0.0038(17)
C16 0.041(2) 0.049(2) 0.056(3) 0.010(2) 0.029(2) 0.0097(19)
C17 0.036(2) 0.036(2) 0.040(2) -0.0016(18) 0.0227(17) 0.0037(16)
Si4 0.0304(6) 0.0372(6) 0.0658(9) -0.0024(6) 0.0141(5) -0.0037(5)
C18 0.074(4) 0.079(4) 0.092(4) -0.020(3) -0.021(3) 0.005(3)
C19 0.087(4) 0.047(3) 0.121(5) -0.004(3) 0.052(3) -0.017(3)
C20 0.044(2) 0.042(2) 0.086(4) -0.011(2) 0.019(2) 0.0037(19)
Si5 0.0582(8) 0.0483(7) 0.0430(7) -0.0070(6) 0.0182(6) -0.0004(6)
C21 0.066(3) 0.082(3) 0.063(3) -0.014(3) 0.015(3) -0.027(3)
C22 0.100(4) 0.079(4) 0.068(4) -0.032(3) 0.021(3) 0.008(3)
C23 0.074(3) 0.083(4) 0.061(3) 0.007(3) 0.005(3) 0.000(3)
Si6 0.0429(6) 0.0446(6) 0.0486(8) 0.0058(6) 0.0228(5) 0.0098(5)
C24 0.058(3) 0.073(3) 0.068(3) 0.030(3) 0.030(2) 0.014(2)
C25 0.073(3) 0.065(3) 0.065(3) 0.015(3) 0.034(3) 0.033(3)
C26 0.075(3) 0.076(3) 0.055(3) 0.012(3) 0.004(3) -0.002(3)
O1 0.0518(18) 0.094(2) 0.0424(19) -0.0129(16) 0.0150(14) 0.0078(16)
S1 0.0419(6) 0.0718(8) 0.0379(7) 0.0035(6) 0.0043(5) 0.0151(5)
O2 0.077(2) 0.074(2) 0.051(2) 0.0127(17) 0.0076(17) 0.0054(17)
O3 0.051(2) 0.138(3) 0.066(2) 0.003(2) -0.0040(17) 0.036(2)
C27 0.077(4) 0.059(3) 0.059(3) 0.003(3) 0.021(3) 0.018(3)
F1 0.118(3) 0.098(2) 0.085(2) -0.0335(19) 0.047(2) 0.0028(19)
F2 0.072(2) 0.103(2) 0.131(3) -0.046(2) -0.012(2) -0.0014(18)
F3 0.185(4) 0.065(2) 0.111(3) 0.020(2) 0.052(3) 0.008(2)

loop_
_atom_type_symbol
_atom_type_description
_atom_type_scat_dispersion_real
_atom_type_scat_dispersion_imag
_atom_type_scat_source
C C 0.0033 0.0016 'International Tables Vol C Tables 4.2.6.8 and 6.1.1.4'
H H 0.0000 0.0000 'International Tables Vol C Tables 4.2.6.8 and 6.1.1.4'
F F 0.0171 0.0103 'International Tables Vol C Tables 4.2.6.8 and 6.1.1.4'
Si Si 0.0817 0.0704 'International Tables Vol C Tables 4.2.6.8 and 6.1.1.4'
P P 0.1023 0.0942 'International Tables Vol C Tables 4.2.6.8 and 6.1.1.4'
Ag Ag -0.8971 1.1015 'International Tables Vol C Tables 4.2.6.8 and 6.1.1.4'
S S 0.1246 0.1234 'International Tables Vol C Tables 4.2.6.8 and 6.1.1.4'
O O 0.0106 0.0060 'International Tables Vol C Tables 4.2.6.8 and 6.1.1.4'

loop_
_geom_angle_atom_site_label_1
_geom_angle_atom_site_label_2
_geom_angle_atom_site_label_3
_geom_angle
O1 Ag1 P1 108.07(7)
O1 Ag1 P2 105.47(7)
P1 Ag1 P2 146.45(4)
C1 P1 C4 100.52(18)
C1 P1 Ag1 128.96(14)
C4 P1 Ag1 130.50(12)
C2 C1 P1 110.9(3)
C2 C1 Si1 122.0(3)
P1 C1 Si1 127.0(2)
C3 C2 C1 109.3(3)
C2 C3 C4 111.6(3)
C3 C4 P1 101.8(2)
C3 C4 Si2 110.1(3)
P1 C4 Si2 110.20(19)
C3 C4 Si3 108.1(3)
P1 C4 Si3 109.06(19)
Si2 C4 Si3 116.48(19)
C6 Si1 C5 110.3(3)
C6 Si1 C1 107.7(3)
C5 Si1 C1 110.78(18)
C6 Si1 C7 110.8(4)
C5 Si1 C7 108.6(3)
C1 Si1 C7 108.7(2)
C8 Si2 C9 108.3(2)
C8 Si2 C10 107.5(2)
C9 Si2 C10 108.7(2)
C8 Si2 C4 109.7(2)
C9 Si2 C4 112.27(17)
C10 Si2 C4 110.2(2)
C13 Si3 C11 107.8(3)
C13 Si3 C12 110.3(2)
C11 Si3 C12 107.3(2)
C13 Si3 C4 109.9(2)
C11 Si3 C4 109.3(2)
C12 Si3 C4 112.08(19)
C14 P2 C17 100.10(17)
C14 P2 Ag1 127.52(14)
C17 P2 Ag1 132.31(12)
C15 C14 P2 110.9(3)
C15 C14 Si4 122.1(3)
P2 C14 Si4 126.6(2)
C14 C15 C16 109.6(3)
C15 C16 C17 111.1(3)
C16 C17 P2 101.6(2)
C16 C17 Si6 110.2(2)
P2 C17 Si6 108.00(19)
C16 C17 Si5 109.2(3)
P2 C17 Si5 109.96(18)
Si6 C17 Si5 116.73(19)
C20 Si4 C18 109.1(2)
C20 Si4 C19 110.0(2)
C18 Si4 C19 111.4(3)
C20 Si4 C14 110.96(17)
C18 Si4 C14 107.5(2)
C19 Si4 C14 107.9(2)
C23 Si5 C22 108.2(2)
C23 Si5 C21 107.2(2)
C22 Si5 C21 109.3(2)
C23 Si5 C17 108.7(2)
C22 Si5 C17 110.3(2)
C21 Si5 C17 112.92(19)
C24 Si6 C25 110.0(2)
C24 Si6 C26 107.4(2)
C25 Si6 C26 106.1(2)
C24 Si6 C17 111.29(18)
C25 Si6 C17 110.76(19)
C26 Si6 C17 111.05(19)
S1 O1 Ag1 127.91(17)
O2 S1 O3 114.7(2)
O2 S1 O1 114.4(2)
O3 S1 O1 115.1(2)
O2 S1 C27 103.8(2)
O3 S1 C27 104.2(2)
O1 S1 C27 102.3(2)
F3 C27 F2 106.0(5)
F3 C27 F1 106.4(4)
F2 C27 F1 106.4(4)
F3 C27 S1 112.2(4)
F2 C27 S1 112.9(3)
F1 C27 S1 112.4(4)

loop_
_geom_bond_atom_site_label_1
_geom_bond_atom_site_label_2
_geom_bond_distance
Ag1 O1 2.366(3)
Ag1 P1 2.4081(10)
Ag1 P2 2.4083(10)
P1 C1 1.659(4)
P1 C4 1.833(3)
C1 C2 1.522(5)
C1 Si1 1.865(4)
C2 C3 1.520(5)
C3 C4 1.580(5)
C4 Si2 1.905(4)
C4 Si3 1.905(4)
Si1 C6 1.820(6)
Si1 C5 1.853(4)
Si1 C7 1.875(6)
Si2 C8 1.860(5)
Si2 C9 1.864(4)
Si2 C10 1.868(4)
Si3 C13 1.857(5)
Si3 C11 1.859(5)
Si3 C12 1.863(4)
P2 C14 1.662(4)
P2 C17 1.843(4)
C14 C15 1.523(5)
C14 Si4 1.867(4)
C15 C16 1.526(5)
C16 C17 1.577(5)
C17 Si6 1.910(4)
C17 Si5 1.910(4)
Si4 C20 1.853(4)
Si4 C18 1.857(5)
Si4 C19 1.863(5)
Si5 C23 1.857(5)
Si5 C22 1.862(5)
Si5 C21 1.869(5)
Si6 C24 1.858(4)
Si6 C25 1.861(4)
Si6 C26 1.863(5)
O1 S1 1.450(3)
S1 O2 1.422(3)
S1 O3 1.427(3)
S1 C27 1.792(5)
C27 F3 1.318(5)
C27 F2 1.320(5)
C27 F1 1.326(5)

loop_
_geom_torsion_atom_site_label_1
_geom_torsion_atom_site_label_2
_geom_torsion_atom_site_label_3
_geom_torsion_atom_site_label_4
_geom_torsion
O1 Ag1 P1 C1 71.4(2)
P2 Ag1 P1 C1 -110.0(2)
O1 Ag1 P1 C4 -110.32(19)
P2 Ag1 P1 C4 68.34(19)
C4 P1 C1 C2 2.8(4)
Ag1 P1 C1 C2 -178.5(2)
C4 P1 C1 Si1 179.1(3)
Ag1 P1 C1 Si1 -2.2(4)
P1 C1 C2 C3 -17.0(5)
Si1 C1 C2 C3 166.5(3)
C1 C2 C3 C4 26.2(5)
C2 C3 C4 P1 -22.6(4)
C2 C3 C4 Si2 94.3(4)
C2 C3 C4 Si3 -137.4(3)
C1 P1 C4 C3 11.3(3)
Ag1 P1 C4 C3 -167.3(2)
C1 P1 C4 Si2 -105.5(2)
Ag1 P1 C4 Si2 75.8(2)
C1 P1 C4 Si3 125.4(2)
Ag1 P1 C4 Si3 -53.2(2)
C2 C1 Si1 C6 -56.4(5)
P1 C1 Si1 C6 127.6(4)
C2 C1 Si1 C5 -177.1(4)
P1 C1 Si1 C5 6.9(4)
C2 C1 Si1 C7 63.6(5)
P1 C1 Si1 C7 -112.4(4)
C3 C4 Si2 C8 -45.2(3)
P1 C4 Si2 C8 66.3(2)
Si3 C4 Si2 C8 -168.8(2)
C3 C4 Si2 C9 -165.8(3)
P1 C4 Si2 C9 -54.2(3)
Si3 C4 Si2 C9 70.7(2)
C3 C4 Si2 C10 72.9(3)
P1 C4 Si2 C10 -175.5(2)
Si3 C4 Si2 C10 -50.6(3)
C3 C4 Si3 C13 -54.1(3)
P1 C4 Si3 C13 -164.1(2)
Si2 C4 Si3 C13 70.4(3)
C3 C4 Si3 C11 63.9(3)
P1 C4 Si3 C11 -46.0(3)
Si2 C4 Si3 C11 -171.5(2)
C3 C4 Si3 C12 -177.3(3)
P1 C4 Si3 C12 72.8(3)
Si2 C4 Si3 C12 -52.7(3)
O1 Ag1 P2 C14 61.7(2)
P1 Ag1 P2 C14 -116.98(18)
O1 Ag1 P2 C17 -114.52(19)
P1 Ag1 P2 C17 66.80(18)
C17 P2 C14 C15 -1.5(3)
Ag1 P2 C14 C15 -178.6(2)
C17 P2 C14 Si4 171.2(3)
Ag1 P2 C14 Si4 -6.0(4)
P2 C14 C15 C16 -14.1(4)
Si4 C14 C15 C16 172.8(3)
C14 C15 C16 C17 26.5(5)
C15 C16 C17 P2 -25.4(4)
C15 C16 C17 Si6 88.9(3)
C15 C16 C17 Si5 -141.6(3)
C14 P2 C17 C16 15.5(3)
Ag1 P2 C17 C16 -167.57(18)
C14 P2 C17 Si6 -100.5(2)
Ag1 P2 C17 Si6 76.5(2)
C14 P2 C17 Si5 131.1(2)
Ag1 P2 C17 Si5 -51.9(3)
C15 C14 Si4 C20 -162.7(3)
P2 C14 Si4 C20 25.4(3)
C15 C14 Si4 C18 78.1(4)
P2 C14 Si4 C18 -93.9(3)
C15 C14 Si4 C19 -42.2(4)
P2 C14 Si4 C19 145.9(3)
C16 C17 Si5 C23 54.5(3)
P2 C17 Si5 C23 -56.3(3)
Si6 C17 Si5 C23 -179.7(2)
C16 C17 Si5 C22 -64.1(3)
P2 C17 Si5 C22 -174.8(2)
Si6 C17 Si5 C22 61.7(3)
C16 C17 Si5 C21 173.3(3)
P2 C17 Si5 C21 62.6(3)
Si6 C17 Si5 C21 -60.8(3)
C16 C17 Si6 C24 -177.0(3)
P2 C17 Si6 C24 -66.8(2)
Si5 C17 Si6 C24 57.7(3)
C16 C17 Si6 C25 60.3(3)
P2 C17 Si6 C25 170.5(2)
Si5 C17 Si6 C25 -65.1(3)
C16 C17 Si6 C26 -57.4(3)
P2 C17 Si6 C26 52.8(3)
Si5 C17 Si6 C26 177.2(2)
P1 Ag1 O1 S1 0.3(3)
P2 Ag1 O1 S1 -178.9(2)
Ag1 O1 S1 O2 -115.0(2)
Ag1 O1 S1 O3 21.0(3)
Ag1 O1 S1 C27 133.4(2)
O2 S1 C27 F3 179.9(4)
O3 S1 C27 F3 59.5(4)
O1 S1 C27 F3 -60.8(4)
O2 S1 C27 F2 -60.3(4)
O3 S1 C27 F2 179.2(4)
O1 S1 C27 F2 58.9(4)
O2 S1 C27 F1 60.1(4)
O3 S1 C27 F1 -60.4(4)
O1 S1 C27 F1 179.4(3)
